data_4324289
loop_
_publ_author_name
'Athinoula L. Petrou'
'Andreas D. Koutselos'
'Hilal S. Wahab'
'William Clegg'
'Ross W. Harrington'
'Richard A. Henderson'

_publ_section_title
;
 Kinetic and Theoretical Studies on the Protonation of
 [Ni(2-SC6H4N){PhP(CH2CH2PPh2)2}]+: Nitrogen versus Sulfur as the
 Protonation Site
;
_journal_name_full 'Inorganic Chemistry'
_journal_page_first 847
_journal_page_last 857
_journal_paper_doi 10.1021/ic101444d
_journal_volume 50
_journal_year 2011
_chemical_formula_moiety 'C39 H37 N Ni P3 S +,C24 H20 B -'
_chemical_formula_sum 'C63 H57 B N Ni P3 S'
_chemical_formula_weight 1022.59
_chemical_name_systematic
;
 ?
;
_space_group_IT_number 2
_symmetry_cell_setting triclinic
_symmetry_space_group_name_Hall '-P 1'
_symmetry_space_group_name_H-M 'P -1'
_atom_sites_solution_hydrogens geom
_atom_sites_solution_primary direct
_atom_sites_solution_secondary difmap
_audit_creation_method SHELXL-97
_cell_angle_alpha 105.0751(9)
_cell_angle_beta 97.1106(9)
_cell_angle_gamma 97.4014(10)
_cell_formula_units_Z 2
_cell_length_a 12.6807(15)
_cell_length_b 13.1347(15)
_cell_length_c 17.164(2)
_cell_measurement_reflns_used 5663
_cell_measurement_temperature 120(2)
_cell_measurement_theta_max 27.37
_cell_measurement_theta_min 2.81
_cell_volume 2700.2(5)
_computing_cell_refinement 'Bruker APEX2'
_computing_data_collection 'Bruker APEX2'
_computing_data_reduction 'Bruker APEX2'
_computing_molecular_graphics 'Bruker SHELXTL'
_computing_publication_material 'Bruker SHELXTL and local programs'
_computing_structure_refinement 'Bruker SHELXTL'
_computing_structure_solution 'Bruker SHELXTL'
_diffrn_ambient_temperature 120(2)
_diffrn_measured_fraction_theta_full 0.982
_diffrn_measured_fraction_theta_max 0.982
_diffrn_measurement_device_type 'Bruker APEX2 CCD diffractometer'
_diffrn_measurement_method 'thin-slice \w scans'
_diffrn_radiation_monochromator 'silicon 111'
_diffrn_radiation_source 'Daresbury SRS station 9.8'
_diffrn_radiation_type synchrotron
_diffrn_radiation_wavelength 0.6727
_diffrn_reflns_av_R_equivalents 0.0419
_diffrn_reflns_av_sigmaI/netI 0.0708
_diffrn_reflns_limit_h_max 15
_diffrn_reflns_limit_h_min -15
_diffrn_reflns_limit_k_max 16
_diffrn_reflns_limit_k_min -16
_diffrn_reflns_limit_l_max 21
_diffrn_reflns_limit_l_min -21
_diffrn_reflns_number 22208
_diffrn_reflns_theta_full 24.86
_diffrn_reflns_theta_max 24.86
_diffrn_reflns_theta_min 3.41
_exptl_absorpt_coefficient_mu 0.527
_exptl_absorpt_correction_T_max 0.995
_exptl_absorpt_correction_T_min 0.925
_exptl_absorpt_correction_type multi-scan
_exptl_absorpt_process_details SADABS
_exptl_crystal_colour red
_exptl_crystal_density_diffrn 1.258
_exptl_crystal_description rod
_exptl_crystal_F_000 1072
_exptl_crystal_size_max 0.15
_exptl_crystal_size_mid 0.01
_exptl_crystal_size_min 0.01
_refine_diff_density_max 0.594
_refine_diff_density_min -0.337
_refine_diff_density_rms 0.057
_refine_ls_extinction_method none
_refine_ls_goodness_of_fit_ref 1.012
_refine_ls_hydrogen_treatment constr
_refine_ls_matrix_type full
_refine_ls_number_parameters 631
_refine_ls_number_reflns 10862
_refine_ls_number_restraints 0
_refine_ls_restrained_S_all 1.012
_refine_ls_R_factor_all 0.0877
_refine_ls_R_factor_gt 0.0451
_refine_ls_shift/su_max 0.001
_refine_ls_shift/su_mean 0.000
_refine_ls_structure_factor_coef Fsqd
_refine_ls_weighting_details 'calc w=1/[\s^2^(Fo^2^)+(0.0452P)^2^+0.8526P] where P=(Fo^2^+2Fc^2^)/3'
_refine_ls_weighting_scheme calc
_refine_ls_wR_factor_gt 0.0932
_refine_ls_wR_factor_ref 0.1069
_reflns_number_gt 7163
_reflns_number_total 10862
_reflns_threshold_expression I>2\s(I)
_cod_data_source_file ic101444d_si_003_1.cif
_cod_data_source_block rah120_S-2py_complex
_cod_database_code 4324289

loop_
_symmetry_equiv_pos_as_xyz
'x, y, z'
'-x, -y, -z'

loop_
_atom_site_label
_atom_site_type_symbol
_atom_site_fract_x
_atom_site_fract_y
_atom_site_fract_z
_atom_site_U_iso_or_equiv
_atom_site_adp_type
_atom_site_occupancy
_atom_site_symmetry_multiplicity
_atom_site_calc_flag
_atom_site_refinement_flags
Ni Ni 0.26070(3) 0.36523(3) 0.80646(2) 0.02624(10) Uani 1 1 d .
P1 P 0.13668(6) 0.27673(6) 0.70772(4) 0.02641(17) Uani 1 1 d .
P2 P 0.23946(6) 0.50434(6) 0.76478(4) 0.02700(17) Uani 1 1 d .
P3 P 0.33332(6) 0.21925(6) 0.78891(4) 0.02893(17) Uani 1 1 d .
S S 0.39100(6) 0.46181(6) 0.91161(4) 0.03180(17) Uani 1 1 d .
B B 0.0967(3) 0.2304(3) 0.36268(18) 0.0289(7) Uani 1 1 d .
N N 0.21073(18) 0.35516(19) 0.92067(14) 0.0295(5) Uani 1 1 d .
C1 C 0.1731(2) 0.1493(2) 0.65654(17) 0.0319(7) Uani 1 1 d .
H1A H 0.1075 0.0976 0.6271 0.038 Uiso 1 1 calc R
H1B H 0.2204 0.1591 0.6164 0.038 Uiso 1 1 calc R
C2 C 0.2324(2) 0.1072(2) 0.72218(17) 0.0331(7) Uani 1 1 d .
H2A H 0.2681 0.0474 0.6963 0.040 Uiso 1 1 calc R
H2B H 0.1808 0.0812 0.7544 0.040 Uiso 1 1 calc R
C3 C 0.1119(2) 0.3519(2) 0.63345(16) 0.0304(6) Uani 1 1 d .
H3A H 0.1635 0.3408 0.5944 0.036 Uiso 1 1 calc R
H3B H 0.0379 0.3268 0.6022 0.036 Uiso 1 1 calc R
C4 C 0.1257(2) 0.4709(2) 0.67935(16) 0.0297(6) Uani 1 1 d .
H4A H 0.0588 0.4868 0.7007 0.036 Uiso 1 1 calc R
H4B H 0.1399 0.5148 0.6416 0.036 Uiso 1 1 calc R
C5 C 0.0119(2) 0.2488(2) 0.74588(16) 0.0281(6) Uani 1 1 d .
C6 C -0.0382(2) 0.1449(2) 0.73733(17) 0.0319(6) Uani 1 1 d .
H6 H -0.0097 0.0860 0.7076 0.038 Uiso 1 1 calc R
C7 C -0.1299(2) 0.1267(3) 0.77209(18) 0.0370(7) Uani 1 1 d .
H7 H -0.1636 0.0556 0.7664 0.044 Uiso 1 1 calc R
C8 C -0.1718(2) 0.2123(2) 0.81490(18) 0.0354(7) Uani 1 1 d .
H8 H -0.2346 0.2000 0.8383 0.042 Uiso 1 1 calc R
C9 C -0.1227(2) 0.3159(2) 0.82389(17) 0.0334(7) Uani 1 1 d .
H9 H -0.1521 0.3745 0.8532 0.040 Uiso 1 1 calc R
C10 C -0.0310(2) 0.3341(2) 0.79021(16) 0.0309(6) Uani 1 1 d .
H10 H 0.0032 0.4054 0.7973 0.037 Uiso 1 1 calc R
C11 C 0.2126(2) 0.6206(2) 0.83822(16) 0.0298(6) Uani 1 1 d .
C12 C 0.1644(2) 0.6046(2) 0.90400(17) 0.0354(7) Uani 1 1 d .
H12 H 0.1478 0.5345 0.9096 0.042 Uiso 1 1 calc R
C13 C 0.1409(3) 0.6914(3) 0.96125(19) 0.0450(8) Uani 1 1 d .
H13 H 0.1085 0.6806 1.0061 0.054 Uiso 1 1 calc R
C14 C 0.1642(3) 0.7920(3) 0.9530(2) 0.0519(9) Uani 1 1 d .
H14 H 0.1487 0.8510 0.9928 0.062 Uiso 1 1 calc R
C15 C 0.2102(3) 0.8092(3) 0.8874(2) 0.0483(9) Uani 1 1 d .
H15 H 0.2242 0.8792 0.8812 0.058 Uiso 1 1 calc R
C16 C 0.2357(2) 0.7230(2) 0.83060(18) 0.0358(7) Uani 1 1 d .
H16 H 0.2691 0.7345 0.7864 0.043 Uiso 1 1 calc R
C17 C 0.3560(2) 0.5546(2) 0.72539(17) 0.0308(6) Uani 1 1 d .
C18 C 0.3566(3) 0.5360(3) 0.64186(18) 0.0397(8) Uani 1 1 d .
H18 H 0.2942 0.4977 0.6039 0.048 Uiso 1 1 calc R
C19 C 0.4476(3) 0.5731(3) 0.6137(2) 0.0530(10) Uani 1 1 d .
H19 H 0.4467 0.5610 0.5565 0.064 Uiso 1 1 calc R
C20 C 0.5391(3) 0.6272(3) 0.6674(2) 0.0528(9) Uani 1 1 d .
H20 H 0.6019 0.6504 0.6475 0.063 Uiso 1 1 calc R
C21 C 0.5393(3) 0.6476(3) 0.7504(2) 0.0475(9) Uani 1 1 d .
H21 H 0.6018 0.6869 0.7878 0.057 Uiso 1 1 calc R
C22 C 0.4489(2) 0.6111(2) 0.77960(18) 0.0359(7) Uani 1 1 d .
H22 H 0.4502 0.6247 0.8369 0.043 Uiso 1 1 calc R
C23 C 0.3811(2) 0.1804(2) 0.87962(17) 0.0315(7) Uani 1 1 d .
C24 C 0.4840(2) 0.2261(3) 0.92217(18) 0.0390(7) Uani 1 1 d .
H24 H 0.5290 0.2731 0.9017 0.047 Uiso 1 1 calc R
C25 C 0.5212(3) 0.2037(3) 0.9937(2) 0.0466(8) Uani 1 1 d .
H25 H 0.5916 0.2358 1.0224 0.056 Uiso 1 1 calc R
C26 C 0.4571(3) 0.1354(3) 1.0239(2) 0.0515(9) Uani 1 1 d .
H26 H 0.4834 0.1191 1.0728 0.062 Uiso 1 1 calc R
C27 C 0.3547(3) 0.0908(3) 0.9827(2) 0.0525(9) Uani 1 1 d .
H27 H 0.3101 0.0438 1.0035 0.063 Uiso 1 1 calc R
C28 C 0.3162(3) 0.1139(2) 0.91140(19) 0.0417(8) Uani 1 1 d .
H28 H 0.2448 0.0839 0.8841 0.050 Uiso 1 1 calc R
C29 C 0.4501(2) 0.2172(2) 0.73720(16) 0.0320(7) Uani 1 1 d .
C30 C 0.4969(2) 0.3078(3) 0.71973(17) 0.0338(7) Uani 1 1 d .
H30 H 0.4669 0.3715 0.7333 0.041 Uiso 1 1 calc R
C31 C 0.5886(2) 0.3057(3) 0.68200(19) 0.0423(8) Uani 1 1 d .
H31 H 0.6209 0.3679 0.6698 0.051 Uiso 1 1 calc R
C32 C 0.6318(3) 0.2132(3) 0.66261(19) 0.0449(8) Uani 1 1 d .
H32 H 0.6940 0.2119 0.6369 0.054 Uiso 1 1 calc R
C33 C 0.5856(3) 0.1223(3) 0.68010(19) 0.0424(8) Uani 1 1 d .
H33 H 0.6161 0.0588 0.6668 0.051 Uiso 1 1 calc R
C34 C 0.4950(2) 0.1245(3) 0.71705(18) 0.0381(7) Uani 1 1 d .
H34 H 0.4629 0.0620 0.7289 0.046 Uiso 1 1 calc R
C35 C 0.3022(2) 0.4142(2) 0.96812(17) 0.0310(6) Uani 1 1 d .
C36 C 0.3197(3) 0.4301(3) 1.05322(18) 0.0429(8) Uani 1 1 d .
H36 H 0.3839 0.4730 1.0863 0.051 Uiso 1 1 calc R
C37 C 0.2422(3) 0.3824(3) 1.0875(2) 0.0495(9) Uani 1 1 d .
H37 H 0.2519 0.3926 1.1449 0.059 Uiso 1 1 calc R
C38 C 0.1493(3) 0.3193(3) 1.03799(19) 0.0443(8) Uani 1 1 d .
H38 H 0.0957 0.2846 1.0608 0.053 Uiso 1 1 calc R
C39 C 0.1367(2) 0.3080(3) 0.95568(18) 0.0356(7) Uani 1 1 d .
H39 H 0.0731 0.2652 0.9219 0.043 Uiso 1 1 calc R
C40 C 0.0969(2) 0.1581(2) 0.26882(16) 0.0304(6) Uani 1 1 d .
C41 C 0.0054(3) 0.0996(2) 0.21404(18) 0.0359(7) Uani 1 1 d .
H41 H -0.0620 0.0950 0.2327 0.043 Uiso 1 1 calc R
C42 C 0.0094(3) 0.0475(3) 0.13265(18) 0.0449(8) Uani 1 1 d .
H42 H -0.0546 0.0078 0.0972 0.054 Uiso 1 1 calc R
C43 C 0.1058(3) 0.0535(3) 0.10371(18) 0.0466(9) Uani 1 1 d .
H43 H 0.1083 0.0198 0.0480 0.056 Uiso 1 1 calc R
C44 C 0.1983(3) 0.1085(3) 0.15587(18) 0.0438(8) Uani 1 1 d .
H44 H 0.2652 0.1126 0.1364 0.053 Uiso 1 1 calc R
C45 C 0.1937(3) 0.1581(2) 0.23720(17) 0.0365(7) Uani 1 1 d .
H45 H 0.2590 0.1935 0.2729 0.044 Uiso 1 1 calc R
C46 C 0.1132(2) 0.3572(2) 0.36558(16) 0.0275(6) Uani 1 1 d .
C47 C 0.1430(2) 0.3983(2) 0.30223(17) 0.0322(7) Uani 1 1 d .
H47 H 0.1485 0.3496 0.2518 0.039 Uiso 1 1 calc R
C48 C 0.1648(2) 0.5072(2) 0.31048(19) 0.0370(7) Uani 1 1 d .
H48 H 0.1852 0.5314 0.2660 0.044 Uiso 1 1 calc R
C49 C 0.1573(2) 0.5806(2) 0.38229(19) 0.0362(7) Uani 1 1 d .
H49 H 0.1738 0.6552 0.3883 0.043 Uiso 1 1 calc R
C50 C 0.1252(2) 0.5437(2) 0.44565(18) 0.0354(7) Uani 1 1 d .
H50 H 0.1181 0.5931 0.4953 0.042 Uiso 1 1 calc R
C51 C 0.1033(2) 0.4347(2) 0.43667(17) 0.0337(7) Uani 1 1 d .
H51 H 0.0805 0.4114 0.4808 0.040 Uiso 1 1 calc R
C52 C 0.2015(2) 0.2089(2) 0.42047(16) 0.0284(6) Uani 1 1 d .
C53 C 0.2137(2) 0.1048(2) 0.42135(16) 0.0317(7) Uani 1 1 d .
H53 H 0.1584 0.0476 0.3905 0.038 Uiso 1 1 calc R
C54 C 0.3019(2) 0.0808(2) 0.46484(17) 0.0337(7) Uani 1 1 d .
H54 H 0.3064 0.0087 0.4634 0.040 Uiso 1 1 calc R
C55 C 0.3839(2) 0.1627(3) 0.51054(18) 0.0369(7) Uani 1 1 d .
H55 H 0.4449 0.1474 0.5407 0.044 Uiso 1 1 calc R
C56 C 0.3755(2) 0.2664(3) 0.51165(18) 0.0360(7) Uani 1 1 d .
H56 H 0.4312 0.3231 0.5426 0.043 Uiso 1 1 calc R
C57 C 0.2859(2) 0.2887(2) 0.46775(16) 0.0314(7) Uani 1 1 d .
H57 H 0.2819 0.3611 0.4700 0.038 Uiso 1 1 calc R
C58 C -0.0166(2) 0.2004(2) 0.39385(16) 0.0288(6) Uani 1 1 d .
C59 C -0.1113(2) 0.2293(2) 0.36081(17) 0.0340(7) Uani 1 1 d .
H59 H -0.1071 0.2665 0.3203 0.041 Uiso 1 1 calc R
C60 C -0.2105(2) 0.2068(2) 0.38390(19) 0.0377(7) Uani 1 1 d .
H60 H -0.2723 0.2270 0.3586 0.045 Uiso 1 1 calc R
C61 C -0.2195(3) 0.1545(2) 0.44413(19) 0.0381(7) Uani 1 1 d .
H61 H -0.2869 0.1394 0.4611 0.046 Uiso 1 1 calc R
C62 C -0.1285(3) 0.1250(2) 0.47866(18) 0.0374(7) Uani 1 1 d .
H62 H -0.1332 0.0889 0.5197 0.045 Uiso 1 1 calc R
C63 C -0.0300(2) 0.1474(2) 0.45410(16) 0.0316(7) Uani 1 1 d .
H63 H 0.0312 0.1259 0.4792 0.038 Uiso 1 1 calc R

loop_
_atom_site_aniso_label
_atom_site_aniso_U_11
_atom_site_aniso_U_22
_atom_site_aniso_U_33
_atom_site_aniso_U_23
_atom_site_aniso_U_13
_atom_site_aniso_U_12
Ni 0.0274(2) 0.0274(2) 0.02227(18) 0.00554(15) 0.00537(14) 0.00063(15)
P1 0.0284(4) 0.0259(4) 0.0231(4) 0.0047(3) 0.0053(3) 0.0015(3)
P2 0.0303(4) 0.0261(4) 0.0226(4) 0.0048(3) 0.0060(3) 0.0004(3)
P3 0.0289(4) 0.0300(4) 0.0277(4) 0.0074(3) 0.0073(3) 0.0028(3)
S 0.0306(4) 0.0360(4) 0.0258(4) 0.0079(3) 0.0031(3) -0.0022(3)
B 0.0357(18) 0.0290(18) 0.0197(15) 0.0055(13) 0.0037(13) 0.0008(14)
N 0.0302(13) 0.0323(14) 0.0262(12) 0.0071(10) 0.0066(10) 0.0057(10)
C1 0.0327(16) 0.0315(16) 0.0270(15) 0.0020(12) 0.0065(12) 0.0009(13)
C2 0.0339(16) 0.0293(16) 0.0344(16) 0.0053(13) 0.0085(13) 0.0033(13)
C3 0.0325(16) 0.0324(16) 0.0240(14) 0.0057(12) 0.0053(12) 0.0018(12)
C4 0.0303(15) 0.0319(16) 0.0260(14) 0.0075(12) 0.0053(12) 0.0021(12)
C5 0.0308(15) 0.0320(16) 0.0213(13) 0.0086(12) 0.0029(11) 0.0033(12)
C6 0.0342(16) 0.0298(16) 0.0300(15) 0.0066(12) 0.0065(12) 0.0021(13)
C7 0.0366(17) 0.0358(18) 0.0368(17) 0.0123(14) 0.0052(14) -0.0041(14)
C8 0.0306(16) 0.0439(19) 0.0339(16) 0.0145(14) 0.0091(13) 0.0034(14)
C9 0.0383(17) 0.0371(17) 0.0295(15) 0.0122(13) 0.0102(13) 0.0124(14)
C10 0.0363(16) 0.0292(16) 0.0287(15) 0.0106(12) 0.0069(12) 0.0039(13)
C11 0.0332(16) 0.0302(16) 0.0228(14) 0.0036(12) -0.0006(12) 0.0065(12)
C12 0.0399(17) 0.0347(17) 0.0303(16) 0.0057(13) 0.0066(13) 0.0079(14)
C13 0.053(2) 0.053(2) 0.0312(17) 0.0080(15) 0.0096(15) 0.0243(17)
C14 0.070(3) 0.042(2) 0.0381(19) -0.0040(16) 0.0028(17) 0.0241(19)
C15 0.060(2) 0.0299(18) 0.050(2) 0.0063(16) -0.0043(17) 0.0129(16)
C16 0.0427(18) 0.0332(17) 0.0293(15) 0.0078(13) -0.0012(13) 0.0078(14)
C17 0.0365(16) 0.0245(15) 0.0313(15) 0.0086(12) 0.0084(13) 0.0004(12)
C18 0.0415(18) 0.0397(18) 0.0320(16) 0.0030(14) 0.0116(14) -0.0059(14)
C19 0.061(2) 0.057(2) 0.0372(18) 0.0082(17) 0.0237(17) -0.0081(18)
C20 0.045(2) 0.059(2) 0.050(2) 0.0127(18) 0.0182(17) -0.0109(17)
C21 0.0340(18) 0.053(2) 0.054(2) 0.0204(17) 0.0041(15) -0.0083(15)
C22 0.0366(17) 0.0380(18) 0.0343(16) 0.0144(14) 0.0083(13) -0.0008(14)
C23 0.0380(17) 0.0295(16) 0.0273(15) 0.0053(12) 0.0097(13) 0.0080(13)
C24 0.0363(17) 0.048(2) 0.0336(16) 0.0129(15) 0.0065(13) 0.0071(15)
C25 0.047(2) 0.057(2) 0.0368(18) 0.0128(16) 0.0026(15) 0.0152(17)
C26 0.080(3) 0.046(2) 0.0325(18) 0.0134(16) 0.0092(18) 0.017(2)
C27 0.078(3) 0.044(2) 0.0346(18) 0.0138(16) 0.0140(18) -0.0048(19)
C28 0.052(2) 0.0356(18) 0.0344(17) 0.0078(14) 0.0084(15) -0.0018(15)
C29 0.0312(15) 0.0397(18) 0.0241(14) 0.0070(13) 0.0060(12) 0.0055(13)
C30 0.0301(16) 0.0389(18) 0.0296(15) 0.0077(13) 0.0032(12) 0.0009(13)
C31 0.0339(17) 0.052(2) 0.0378(17) 0.0133(16) 0.0036(14) -0.0047(15)
C32 0.0317(17) 0.069(3) 0.0337(17) 0.0133(17) 0.0087(14) 0.0078(17)
C33 0.0364(18) 0.053(2) 0.0394(18) 0.0107(16) 0.0096(14) 0.0156(16)
C34 0.0382(17) 0.0436(19) 0.0335(16) 0.0109(14) 0.0087(13) 0.0073(14)
C35 0.0339(16) 0.0333(16) 0.0264(15) 0.0070(12) 0.0088(12) 0.0064(13)
C36 0.0364(18) 0.063(2) 0.0271(16) 0.0100(15) 0.0032(13) 0.0077(16)
C37 0.0429(19) 0.085(3) 0.0285(16) 0.0237(17) 0.0130(15) 0.0168(19)
C38 0.0341(18) 0.069(2) 0.0386(18) 0.0261(17) 0.0128(14) 0.0089(16)
C39 0.0323(16) 0.0421(18) 0.0370(17) 0.0161(14) 0.0120(13) 0.0067(14)
C40 0.0426(17) 0.0253(15) 0.0247(14) 0.0094(12) 0.0062(13) 0.0046(13)
C41 0.0438(18) 0.0325(17) 0.0299(16) 0.0057(13) 0.0035(13) 0.0096(14)
C42 0.055(2) 0.044(2) 0.0282(16) -0.0009(14) -0.0055(15) 0.0141(16)
C43 0.076(3) 0.0410(19) 0.0206(15) 0.0017(14) 0.0036(16) 0.0194(18)
C44 0.062(2) 0.0393(19) 0.0330(17) 0.0082(15) 0.0208(16) 0.0104(16)
C45 0.0444(18) 0.0336(17) 0.0279(15) 0.0053(13) 0.0083(13) -0.0015(14)
C46 0.0287(15) 0.0290(15) 0.0236(14) 0.0071(12) 0.0040(11) 0.0012(12)
C47 0.0346(16) 0.0344(17) 0.0281(15) 0.0087(13) 0.0082(12) 0.0047(13)
C48 0.0347(17) 0.0407(18) 0.0428(18) 0.0216(15) 0.0120(14) 0.0062(14)
C49 0.0344(17) 0.0269(16) 0.0476(19) 0.0120(14) 0.0068(14) 0.0025(13)
C50 0.0366(17) 0.0329(17) 0.0319(16) 0.0021(13) 0.0048(13) 0.0041(13)
C51 0.0368(17) 0.0368(17) 0.0261(15) 0.0090(13) 0.0064(12) -0.0007(13)
C52 0.0355(16) 0.0286(15) 0.0204(13) 0.0055(12) 0.0114(12) -0.0001(12)
C53 0.0349(16) 0.0337(17) 0.0252(15) 0.0067(12) 0.0079(12) 0.0009(13)
C54 0.0394(17) 0.0329(17) 0.0319(16) 0.0104(13) 0.0125(13) 0.0085(14)
C55 0.0341(17) 0.046(2) 0.0302(16) 0.0108(14) 0.0071(13) 0.0045(14)
C56 0.0336(17) 0.0396(18) 0.0323(16) 0.0091(14) 0.0060(13) -0.0015(14)
C57 0.0366(16) 0.0322(16) 0.0240(14) 0.0070(12) 0.0066(12) 0.0009(13)
C58 0.0355(16) 0.0224(14) 0.0234(14) 0.0010(11) 0.0046(12) -0.0020(12)
C59 0.0401(17) 0.0303(16) 0.0289(15) 0.0057(13) 0.0050(13) 0.0019(13)
C60 0.0344(17) 0.0343(17) 0.0395(17) 0.0038(14) 0.0053(14) 0.0026(14)
C61 0.0367(17) 0.0354(18) 0.0383(17) 0.0038(14) 0.0125(14) -0.0010(14)
C62 0.0460(19) 0.0371(18) 0.0284(16) 0.0100(13) 0.0096(14) -0.0011(14)
C63 0.0328(16) 0.0318(16) 0.0268(15) 0.0060(13) 0.0036(12) -0.0017(13)

loop_
_atom_type_symbol
_atom_type_description
_atom_type_scat_dispersion_real
_atom_type_scat_dispersion_imag
_atom_type_scat_source
C C 0.0033 0.0016 'International Tables Vol C Tables 4.2.6.8 and 6.1.1.4'
H H 0.0000 0.0000 'International Tables Vol C Tables 4.2.6.8 and 6.1.1.4'
B B 0.0013 0.0007 'International Tables Vol C Tables 4.2.6.8 and 6.1.1.4'
N N 0.0061 0.0033 'International Tables Vol C Tables 4.2.6.8 and 6.1.1.4'
P P 0.1023 0.0942 'International Tables Vol C Tables 4.2.6.8 and 6.1.1.4'
S S 0.1246 0.1234 'International Tables Vol C Tables 4.2.6.8 and 6.1.1.4'
Ni Ni 0.3393 1.1124 'International Tables Vol C Tables 4.2.6.8 and 6.1.1.4'

loop_
_geom_angle_atom_site_label_1
_geom_angle_atom_site_label_2
_geom_angle_atom_site_label_3
_geom_angle
P1 Ni P2 87.08(3)
P1 Ni P3 87.08(3)
P1 Ni S 178.98(4)
P1 Ni N 109.12(7)
P2 Ni P3 146.34(3)
P2 Ni S 92.08(3)
P2 Ni N 119.08(7)
P3 Ni S 93.93(3)
P3 Ni N 94.11(7)
S Ni N 70.81(6)
Ni P1 C1 110.50(10)
Ni P1 C3 111.01(9)
Ni P1 C5 110.03(9)
C1 P1 C3 109.22(13)
C1 P1 C5 107.94(13)
C3 P1 C5 108.05(13)
Ni P2 C4 110.51(9)
Ni P2 C11 117.53(10)
Ni P2 C17 112.70(10)
C4 P2 C11 105.16(13)
C4 P2 C17 105.60(13)
C11 P2 C17 104.40(13)
Ni P3 C2 107.85(10)
Ni P3 C23 117.69(9)
Ni P3 C29 116.16(10)
C2 P3 C23 107.37(14)
C2 P3 C29 104.56(13)
C23 P3 C29 102.17(13)
Ni S C35 81.81(10)
C40 B C46 109.2(2)
C40 B C52 106.5(2)
C40 B C58 111.6(2)
C46 B C52 108.9(2)
C46 B C58 108.4(2)
C52 B C58 112.2(2)
Ni N C35 95.05(17)
Ni N C39 145.5(2)
C35 N C39 118.9(2)
P1 C1 H1A 110.1
P1 C1 H1B 110.1
P1 C1 C2 107.85(19)
H1A C1 H1B 108.5
H1A C1 C2 110.1
H1B C1 C2 110.1
P3 C2 C1 107.2(2)
P3 C2 H2A 110.3
P3 C2 H2B 110.3
C1 C2 H2A 110.3
C1 C2 H2B 110.3
H2A C2 H2B 108.5
P1 C3 H3A 109.9
P1 C3 H3B 109.9
P1 C3 C4 108.74(18)
H3A C3 H3B 108.3
H3A C3 C4 109.9
H3B C3 C4 109.9
P2 C4 C3 109.32(19)
P2 C4 H4A 109.8
P2 C4 H4B 109.8
C3 C4 H4A 109.8
C3 C4 H4B 109.8
H4A C4 H4B 108.3
P1 C5 C6 122.1(2)
P1 C5 C10 118.9(2)
C6 C5 C10 118.8(3)
C5 C6 H6 119.8
C5 C6 C7 120.5(3)
H6 C6 C7 119.8
C6 C7 H7 120.1
C6 C7 C8 119.7(3)
H7 C7 C8 120.1
C7 C8 H8 119.8
C7 C8 C9 120.4(3)
H8 C8 C9 119.8
C8 C9 H9 120.0
C8 C9 C10 119.9(3)
H9 C9 C10 120.0
C5 C10 C9 120.6(3)
C5 C10 H10 119.7
C9 C10 H10 119.7
P2 C11 C12 118.0(2)
P2 C11 C16 122.6(2)
C12 C11 C16 119.4(3)
C11 C12 H12 120.0
C11 C12 C13 120.0(3)
H12 C12 C13 120.0
C12 C13 H13 120.0
C12 C13 C14 120.1(3)
H13 C13 C14 120.0
C13 C14 H14 119.6
C13 C14 C15 120.8(3)
H14 C14 C15 119.6
C14 C15 H15 120.3
C14 C15 C16 119.4(3)
H15 C15 C16 120.3
C11 C16 C15 120.3(3)
C11 C16 H16 119.8
C15 C16 H16 119.8
P2 C17 C18 121.7(2)
P2 C17 C22 119.8(2)
C18 C17 C22 118.5(3)
C17 C18 H18 119.8
C17 C18 C19 120.4(3)
H18 C18 C19 119.8
C18 C19 H19 119.6
C18 C19 C20 120.7(3)
H19 C19 C20 119.6
C19 C20 H20 120.2
C19 C20 C21 119.6(3)
H20 C20 C21 120.2
C20 C21 H21 119.8
C20 C21 C22 120.4(3)
H21 C21 C22 119.8
C17 C22 C21 120.4(3)
C17 C22 H22 119.8
C21 C22 H22 119.8
P3 C23 C24 118.5(2)
P3 C23 C28 122.6(2)
C24 C23 C28 118.7(3)
C23 C24 H24 119.7
C23 C24 C25 120.6(3)
H24 C24 C25 119.7
C24 C25 H25 119.8
C24 C25 C26 120.4(3)
H25 C25 C26 119.8
C25 C26 H26 120.3
C25 C26 C27 119.4(3)
H26 C26 C27 120.3
C26 C27 H27 119.7
C26 C27 C28 120.5(3)
H27 C27 C28 119.7
C23 C28 C27 120.4(3)
C23 C28 H28 119.8
C27 C28 H28 119.8
P3 C29 C30 120.7(2)
P3 C29 C34 119.9(2)
C30 C29 C34 119.4(3)
C29 C30 H30 120.0
C29 C30 C31 120.0(3)
H30 C30 C31 120.0
C30 C31 H31 120.1
C30 C31 C32 119.8(3)
H31 C31 C32 120.1
C31 C32 H32 119.7
C31 C32 C33 120.7(3)
H32 C32 C33 119.7
C32 C33 H33 120.3
C32 C33 C34 119.5(3)
H33 C33 C34 120.3
C29 C34 C33 120.8(3)
C29 C34 H34 119.6
C33 C34 H34 119.6
S C35 N 112.2(2)
S C35 C36 126.4(2)
N C35 C36 121.3(3)
C35 C36 H36 120.7
C35 C36 C37 118.6(3)
H36 C36 C37 120.7
C36 C37 H37 120.1
C36 C37 C38 119.9(3)
H37 C37 C38 120.1
C37 C38 H38 120.7
C37 C38 C39 118.6(3)
H38 C38 C39 120.7
N C39 C38 122.7(3)
N C39 H39 118.6
C38 C39 H39 118.6
B C40 C41 125.0(3)
B C40 C45 119.6(3)
C41 C40 C45 115.3(3)
C40 C41 H41 118.8
C40 C41 C42 122.4(3)
H41 C41 C42 118.8
C41 C42 H42 120.0
C41 C42 C43 120.1(3)
H42 C42 C43 120.0
C42 C43 H43 120.2
C42 C43 C44 119.6(3)
H43 C43 C44 120.2
C43 C44 H44 120.1
C43 C44 C45 119.8(3)
H44 C44 C45 120.1
C40 C45 C44 122.8(3)
C40 C45 H45 118.6
C44 C45 H45 118.6
B C46 C47 124.9(2)
B C46 C51 120.2(2)
C47 C46 C51 114.7(3)
C46 C47 H47 118.7
C46 C47 C48 122.6(3)
H47 C47 C48 118.7
C47 C48 H48 119.6
C47 C48 C49 120.7(3)
H48 C48 C49 119.6
C48 C49 H49 120.6
C48 C49 C50 118.7(3)
H49 C49 C50 120.6
C49 C50 H50 120.0
C49 C50 C51 120.1(3)
H50 C50 C51 120.0
C46 C51 C50 123.1(3)
C46 C51 H51 118.4
C50 C51 H51 118.4
B C52 C53 120.5(2)
B C52 C57 124.6(3)
C53 C52 C57 114.8(3)
C52 C53 H53 118.3
C52 C53 C54 123.5(3)
H53 C53 C54 118.3
C53 C54 H54 120.2
C53 C54 C55 119.6(3)
H54 C54 C55 120.2
C54 C55 H55 120.5
C54 C55 C56 119.1(3)
H55 C55 C56 120.5
C55 C56 H56 119.8
C55 C56 C57 120.4(3)
H56 C56 C57 119.8
C52 C57 C56 122.7(3)
C52 C57 H57 118.7
C56 C57 H57 118.7
B C58 C59 120.1(2)
B C58 C63 125.6(3)
C59 C58 C63 114.2(3)
C58 C59 H59 118.2
C58 C59 C60 123.7(3)
H59 C59 C60 118.2
C59 C60 H60 120.1
C59 C60 C61 119.9(3)
H60 C60 C61 120.1
C60 C61 H61 120.8
C60 C61 C62 118.5(3)
H61 C61 C62 120.8
C61 C62 H62 119.6
C61 C62 C63 120.8(3)
H62 C62 C63 119.6
C58 C63 C62 122.9(3)
C58 C63 H63 118.5
C62 C63 H63 118.5

loop_
_geom_bond_atom_site_label_1
_geom_bond_atom_site_label_2
_geom_bond_distance
Ni P1 2.1310(8)
Ni P2 2.1637(9)
Ni P3 2.1996(9)
Ni S 2.2644(8)
Ni N 2.164(2)
P1 C1 1.823(3)
P1 C3 1.826(3)
P1 C5 1.817(3)
P2 C4 1.844(3)
P2 C11 1.810(3)
P2 C17 1.818(3)
P3 C2 1.841(3)
P3 C23 1.820(3)
P3 C29 1.817(3)
S C35 1.733(3)
B C40 1.644(4)
B C46 1.638(4)
B C52 1.657(4)
B C58 1.631(4)
N C35 1.348(4)
N C39 1.345(4)
C1 H1A 0.990
C1 H1B 0.990
C1 C2 1.536(4)
C2 H2A 0.990
C2 H2B 0.990
C3 H3A 0.990
C3 H3B 0.990
C3 C4 1.533(4)
C4 H4A 0.990
C4 H4B 0.990
C5 C6 1.391(4)
C5 C10 1.395(4)
C6 H6 0.950
C6 C7 1.393(4)
C7 H7 0.950
C7 C8 1.381(4)
C8 H8 0.950
C8 C9 1.381(4)
C9 H9 0.950
C9 C10 1.383(4)
C10 H10 0.950
C11 C12 1.397(4)
C11 C16 1.383(4)
C12 H12 0.950
C12 C13 1.390(4)
C13 H13 0.950
C13 C14 1.364(5)
C14 H14 0.950
C14 C15 1.387(5)
C15 H15 0.950
C15 C16 1.391(4)
C16 H16 0.950
C17 C18 1.391(4)
C17 C22 1.396(4)
C18 H18 0.950
C18 C19 1.386(4)
C19 H19 0.950
C19 C20 1.371(5)
C20 H20 0.950
C20 C21 1.380(5)
C21 H21 0.950
C21 C22 1.385(4)
C22 H22 0.950
C23 C24 1.389(4)
C23 C28 1.383(4)
C24 H24 0.950
C24 C25 1.378(4)
C25 H25 0.950
C25 C26 1.376(5)
C26 H26 0.950
C26 C27 1.375(5)
C27 H27 0.950
C27 C28 1.383(5)
C28 H28 0.950
C29 C30 1.380(4)
C29 C34 1.391(4)
C30 H30 0.950
C30 C31 1.399(4)
C31 H31 0.950
C31 C32 1.375(5)
C32 H32 0.950
C32 C33 1.381(5)
C33 H33 0.950
C33 C34 1.380(4)
C34 H34 0.950
C35 C36 1.406(4)
C36 H36 0.950
C36 C37 1.371(4)
C37 H37 0.950
C37 C38 1.389(5)
C38 H38 0.950
C38 C39 1.368(4)
C39 H39 0.950
C40 C41 1.394(4)
C40 C45 1.403(4)
C41 H41 0.950
C41 C42 1.397(4)
C42 H42 0.950
C42 C43 1.376(5)
C43 H43 0.950
C43 C44 1.373(5)
C44 H44 0.950
C44 C45 1.390(4)
C45 H45 0.950
C46 C47 1.404(4)
C46 C51 1.402(4)
C47 H47 0.950
C47 C48 1.389(4)
C48 H48 0.950
C48 C49 1.376(4)
C49 H49 0.950
C49 C50 1.384(4)
C50 H50 0.950
C50 C51 1.387(4)
C51 H51 0.950
C52 C53 1.399(4)
C52 C57 1.398(4)
C53 H53 0.950
C53 C54 1.384(4)
C54 H54 0.950
C54 C55 1.387(4)
C55 H55 0.950
C55 C56 1.375(4)
C56 H56 0.950
C56 C57 1.390(4)
C57 H57 0.950
C58 C59 1.404(4)
C58 C63 1.404(4)
C59 H59 0.950
C59 C60 1.384(4)
C60 H60 0.950
C60 C61 1.390(4)
C61 H61 0.950
C61 C62 1.379(4)
C62 H62 0.950
C62 C63 1.387(4)
C63 H63 0.950
